data_7037543
loop_
_publ_author_name
'Liu, Zhong-Yi'
'Xia, Yan-Fei'
'Jiao, Jiao'
'Yang, En-Cui'
'Zhao, Xiao-Jun'

_publ_section_title
;
 Two water-bridged cobalt(ii) chains with isomeric naphthoate spacers:
 from metamagnetic to single-chain magnetic behaviour.
;
_journal_issue 46
_journal_name_full 'Dalton transactions (Cambridge, England : 2003)'
_journal_page_first 19927
_journal_page_last 19934
_journal_paper_doi 10.1039/c5dt03297k
_journal_volume 44
_journal_year 2015
_chemical_formula_sum 'C44 H48 Co2 O18'
_chemical_formula_weight 982.68
_chemical_name_systematic
;
?
;
_space_group_IT_number 14
_symmetry_cell_setting monoclinic
_symmetry_space_group_name_Hall '-P 2yn'
_symmetry_space_group_name_H-M 'P 1 21/n 1'
_atom_sites_solution_hydrogens geom
_atom_sites_solution_primary direct
_atom_sites_solution_secondary difmap
_audit_creation_method SHELXL-97
_audit_update_record
;
2006-10-12 deposited with the CCDC.
2015-10-14 downloaded from the CCDC.
;
_cell_angle_alpha 90.00
_cell_angle_beta 92.233(6)
_cell_angle_gamma 90.00
_cell_formula_units_Z 2
_cell_length_a 12.744(6)
_cell_length_b 8.161(4)
_cell_length_c 21.438(9)
_cell_measurement_reflns_used 2675
_cell_measurement_temperature 293(2)
_cell_measurement_theta_max 23.38
_cell_measurement_theta_min 2.67
_cell_volume 2227.9(18)
_computing_cell_refinement 'Bruker SMART APEX II'
_computing_data_collection 'Bruker SMART APEX II'
_computing_data_reduction 'Bruker SAINT'
_computing_molecular_graphics 'Bruker SHELXTL'
_computing_publication_material 'Bruker SHELXTL'
_computing_structure_refinement 'SHELXL-97 (Sheldrick, 1997)'
_computing_structure_solution 'SHELXS-97 (Sheldrick, 1990)'
_diffrn_ambient_temperature 293(2)
_diffrn_measured_fraction_theta_full 0.999
_diffrn_measured_fraction_theta_max 0.999
_diffrn_measurement_device_type 'APEX II CCD area detector'
_diffrn_measurement_method 'phi and omega scans'
_diffrn_radiation_monochromator graphite
_diffrn_radiation_source 'fine-focus sealed tube'
_diffrn_radiation_type MoK\a
_diffrn_radiation_wavelength 0.71073
_diffrn_reflns_av_R_equivalents 0.0239
_diffrn_reflns_av_sigmaI/netI 0.0275
_diffrn_reflns_limit_h_max 15
_diffrn_reflns_limit_h_min -15
_diffrn_reflns_limit_k_max 8
_diffrn_reflns_limit_k_min -9
_diffrn_reflns_limit_l_max 25
_diffrn_reflns_limit_l_min -25
_diffrn_reflns_number 11553
_diffrn_reflns_theta_full 25.02
_diffrn_reflns_theta_max 25.02
_diffrn_reflns_theta_min 1.83
_exptl_absorpt_coefficient_mu 0.821
_exptl_absorpt_correction_T_max 1.000000
_exptl_absorpt_correction_T_min 0.621077
_exptl_absorpt_correction_type multi-scan
_exptl_absorpt_process_details SADABS
_exptl_crystal_colour RED
_exptl_crystal_density_diffrn 1.465
_exptl_crystal_density_meas ?
_exptl_crystal_density_method 'not measured'
_exptl_crystal_description BLOCK
_exptl_crystal_F_000 1020
_exptl_crystal_size_max 0.22
_exptl_crystal_size_mid 0.20
_exptl_crystal_size_min 0.16
_refine_diff_density_max 0.228
_refine_diff_density_min -0.283
_refine_diff_density_rms 0.043
_refine_ls_extinction_method none
_refine_ls_goodness_of_fit_ref 1.051
_refine_ls_hydrogen_treatment constr
_refine_ls_matrix_type full
_refine_ls_number_parameters 289
_refine_ls_number_reflns 3925
_refine_ls_number_restraints 0
_refine_ls_restrained_S_all 1.051
_refine_ls_R_factor_all 0.0458
_refine_ls_R_factor_gt 0.0275
_refine_ls_shift/su_max 0.001
_refine_ls_shift/su_mean 0.000
_refine_ls_structure_factor_coef Fsqd
_refine_ls_weighting_details 'calc w=1/[\s^2^(Fo^2^)+(0.0438P)^2^+0.0000P] where P=(Fo^2^+2Fc^2^)/3'
_refine_ls_weighting_scheme calc
_refine_ls_wR_factor_gt 0.0747
_refine_ls_wR_factor_ref 0.0812
_reflns_number_gt 2624
_reflns_number_total 3925
_reflns_threshold_expression >2sigma(I)
_cod_data_source_file c5dt03297k2.cif
_cod_data_source_block 60328d
_cod_depositor_comments
;
The following automatic conversions were performed:

'_symmetry_cell_setting' value 'Monoclinic' changed to 'monoclinic'
according to
/usr/data/users/saulius/crontab/automatic-downloads/current/RSC/lib/dictionaries/cif_core.dic
dictionary named 'cif_core.dic' version 2.4.2 from 2011-04-26.

'_exptl_absorpt_correction_type' value 'MULTI-SCAN' changed to
'multi-scan' according to
/usr/data/users/saulius/crontab/automatic-downloads/current/RSC/lib/dictionaries/cif_core.dic
dictionary named 'cif_core.dic' version 2.4.2 from 2011-04-26.

'_exptl_crystal_density_meas' value 'NONE' was changed to '?' - the
value is perceived as not measured.

Automatic conversion script
Id: cif_fix_values 4268 2015-11-12 08:31:59Z antanas 
;
_cod_original_cell_volume 2227.9(17)
_cod_original_sg_symbol_H-M P2(1)/n
_cod_database_code 7037543
_audit_block_doi 10.5517/ccny44v

loop_
_symmetry_equiv_pos_as_xyz
'x, y, z'
'-x+1/2, y+1/2, -z+1/2'
'-x, -y, -z'
'x-1/2, -y-1/2, z-1/2'

loop_
_atom_site_label
_atom_site_type_symbol
_atom_site_fract_x
_atom_site_fract_y
_atom_site_fract_z
_atom_site_U_iso_or_equiv
_atom_site_adp_type
_atom_site_occupancy
_atom_site_symmetry_multiplicity
_atom_site_calc_flag
_atom_site_refinement_flags
Co1 Co 0.751375(18) 0.24775(3) 0.250053(10) 0.03008(10) Uani 1 1 d .
O1 O 0.51514(11) 0.39202(18) 0.21534(7) 0.0569(4) Uani 1 1 d .
O2 O 0.60575(10) 0.15975(17) 0.21943(6) 0.0444(4) Uani 1 1 d .
O3 O 0.76912(11) 0.33597(17) 0.16077(6) 0.0442(3) Uani 1 1 d .
O4 O 0.81244(13) 0.10618(18) 0.11251(6) 0.0599(5) Uani 1 1 d .
O5 O 0.81023(10) -0.00249(14) 0.22828(6) 0.0340(3) Uani 1 1 d .
H5A H 0.8133 0.0174 0.1895 0.051 Uiso 1 1 d R
H5B H 0.8683 -0.0219 0.2477 0.051 Uiso 1 1 d R
O6 O 0.89828(10) 0.32979(18) 0.27499(6) 0.0477(4) Uani 1 1 d .
H6A H 0.9341 0.2806 0.3035 0.071 Uiso 1 1 d R
H6B H 0.8945 0.4336 0.2773 0.071 Uiso 1 1 d R
O7 O 0.72686(11) 0.16636(18) 0.33764(6) 0.0485(4) Uani 1 1 d .
H7A H 0.7498 0.2135 0.3708 0.073 Uiso 1 1 d R
H7B H 0.7247 0.0623 0.3375 0.073 Uiso 1 1 d R
C1 C 0.52614(16) 0.2441(3) 0.20264(10) 0.0410(5) Uani 1 1 d .
C2 C 0.44328(15) 0.1576(2) 0.16316(9) 0.0393(5) Uani 1 1 d .
C3 C 0.47437(17) 0.0654(3) 0.11395(10) 0.0510(6) Uani 1 1 d .
H3 H 0.5455 0.0554 0.1067 0.061 Uiso 1 1 calc R
C4 C 0.4004(2) -0.0146(3) 0.07416(11) 0.0603(7) Uani 1 1 d .
H4 H 0.4228 -0.0754 0.0405 0.072 Uiso 1 1 calc R
C5 C 0.2964(2) -0.0032(3) 0.08478(12) 0.0596(7) Uani 1 1 d .
H5 H 0.2482 -0.0566 0.0582 0.072 Uiso 1 1 calc R
C6 C 0.26050(17) 0.0880(3) 0.13517(10) 0.0480(6) Uani 1 1 d .
C7 C 0.15182(18) 0.0995(3) 0.14677(13) 0.0666(7) Uani 1 1 d .
H7 H 0.1034 0.0455 0.1205 0.080 Uiso 1 1 calc R
C8 C 0.1178(2) 0.1863(4) 0.19474(15) 0.0765(8) Uani 1 1 d .
H8 H 0.0462 0.1922 0.2015 0.092 Uiso 1 1 calc R
C9 C 0.1891(2) 0.2685(3) 0.23499(14) 0.0696(8) Uani 1 1 d .
H9 H 0.1644 0.3286 0.2682 0.083 Uiso 1 1 calc R
C10 C 0.29457(18) 0.2612(3) 0.22590(11) 0.0517(6) Uani 1 1 d .
H10 H 0.3410 0.3154 0.2533 0.062 Uiso 1 1 calc R
C11 C 0.33384(15) 0.1723(3) 0.17531(9) 0.0406(5) Uani 1 1 d .
C12 C 0.78592(17) 0.2534(3) 0.11211(9) 0.0423(5) Uani 1 1 d .
C13 C 0.77064(17) 0.3419(3) 0.05096(9) 0.0408(5) Uani 1 1 d .
C14 C 0.68054(18) 0.4303(3) 0.04125(10) 0.0539(6) Uani 1 1 d .
H14 H 0.6327 0.4376 0.0728 0.065 Uiso 1 1 calc R
C15 C 0.6592(2) 0.5107(3) -0.01627(13) 0.0734(8) Uani 1 1 d .
H15 H 0.5975 0.5703 -0.0225 0.088 Uiso 1 1 calc R
C16 C 0.7290(3) 0.5009(3) -0.06222(13) 0.0733(9) Uani 1 1 d .
H16 H 0.7142 0.5538 -0.1000 0.088 Uiso 1 1 calc R
C17 C 0.8226(2) 0.4131(3) -0.05415(10) 0.0625(7) Uani 1 1 d .
C18 C 0.8958(3) 0.4017(4) -0.10191(13) 0.0945(11) Uani 1 1 d .
H18 H 0.8812 0.4537 -0.1399 0.113 Uiso 1 1 calc R
C19 C 0.9857(3) 0.3179(6) -0.09371(18) 0.1165(14) Uani 1 1 d .
H19 H 1.0321 0.3112 -0.1260 0.140 Uiso 1 1 calc R
C20 C 1.0097(2) 0.2411(4) -0.03728(17) 0.1007(12) Uani 1 1 d .
H20 H 1.0731 0.1857 -0.0317 0.121 Uiso 1 1 calc R
C21 C 0.9415(2) 0.2456(3) 0.01037(13) 0.0659(8) Uani 1 1 d .
H21 H 0.9586 0.1923 0.0477 0.079 Uiso 1 1 calc R
C22 C 0.84581(18) 0.3303(3) 0.00333(9) 0.0469(5) Uani 1 1 d .
O8 O 0.70363(15) 0.8485(2) 0.06364(7) 0.0887(6) Uani 1 1 d .
H8A H 0.7110 0.7990 0.0292 0.133 Uiso 1 1 d R
H8B H 0.7474 0.9255 0.0708 0.133 Uiso 1 1 d R
O9 O 0.48919(14) 0.6529(2) 0.13930(9) 0.0906(6) Uani 1 1 d .
H9A H 0.4828 0.5642 0.1596 0.136 Uiso 1 1 d R
H9B H 0.4325 0.6970 0.1255 0.136 Uiso 1 1 d R

loop_
_atom_site_aniso_label
_atom_site_aniso_U_11
_atom_site_aniso_U_22
_atom_site_aniso_U_33
_atom_site_aniso_U_23
_atom_site_aniso_U_13
_atom_site_aniso_U_12
Co1 0.03414(16) 0.02571(17) 0.03006(15) 0.00003(11) -0.00277(10) -0.00007(11)
O1 0.0442(9) 0.0294(10) 0.0952(12) -0.0102(8) -0.0203(8) 0.0034(7)
O2 0.0366(8) 0.0320(9) 0.0632(9) -0.0014(7) -0.0158(7) 0.0020(7)
O3 0.0704(10) 0.0327(8) 0.0295(7) -0.0009(7) 0.0021(6) 0.0047(8)
O4 0.1096(13) 0.0303(10) 0.0404(8) 0.0010(7) 0.0109(8) 0.0118(9)
O5 0.0378(7) 0.0288(8) 0.0350(7) 0.0051(6) -0.0012(5) 0.0023(6)
O6 0.0419(8) 0.0321(8) 0.0677(9) 0.0015(8) -0.0137(7) -0.0015(7)
O7 0.0785(10) 0.0328(8) 0.0342(7) 0.0006(7) 0.0042(7) -0.0019(8)
C1 0.0391(12) 0.0335(13) 0.0499(13) 0.0015(10) -0.0073(10) -0.0008(11)
C2 0.0443(12) 0.0258(12) 0.0466(12) 0.0021(10) -0.0111(9) 0.0017(10)
C3 0.0522(14) 0.0456(14) 0.0544(14) -0.0022(12) -0.0072(11) 0.0086(12)
C4 0.087(2) 0.0455(16) 0.0473(13) -0.0096(11) -0.0137(13) 0.0045(14)
C5 0.0736(18) 0.0446(15) 0.0580(15) 0.0020(12) -0.0299(13) -0.0104(13)
C6 0.0519(14) 0.0345(14) 0.0561(14) 0.0073(11) -0.0184(11) -0.0069(11)
C7 0.0479(15) 0.0575(19) 0.092(2) 0.0090(16) -0.0248(14) -0.0143(14)
C8 0.0477(15) 0.073(2) 0.108(2) 0.0067(19) 0.0000(16) -0.0074(15)
C9 0.0553(16) 0.0637(19) 0.090(2) -0.0040(15) 0.0114(15) -0.0006(14)
C10 0.0501(13) 0.0445(15) 0.0598(15) -0.0014(11) -0.0048(12) -0.0036(12)
C11 0.0424(12) 0.0284(12) 0.0498(12) 0.0057(10) -0.0138(9) -0.0021(10)
C12 0.0562(13) 0.0357(13) 0.0349(12) 0.0002(11) 0.0008(9) -0.0021(11)
C13 0.0578(13) 0.0307(13) 0.0335(11) -0.0016(10) -0.0044(9) -0.0031(11)
C14 0.0648(15) 0.0479(14) 0.0480(14) -0.0042(12) -0.0100(11) 0.0055(13)
C15 0.096(2) 0.0509(18) 0.0705(19) 0.0001(14) -0.0373(17) 0.0110(15)
C16 0.121(3) 0.0508(18) 0.0455(15) 0.0115(13) -0.0264(16) -0.0137(18)
C17 0.101(2) 0.0473(16) 0.0387(13) 0.0024(12) -0.0035(13) -0.0276(15)
C18 0.142(3) 0.096(3) 0.0458(16) 0.0081(17) 0.016(2) -0.050(3)
C19 0.129(3) 0.141(4) 0.082(3) -0.013(3) 0.049(3) -0.050(3)
C20 0.076(2) 0.130(3) 0.098(3) -0.019(2) 0.0253(19) -0.009(2)
C21 0.0595(17) 0.078(2) 0.0602(16) -0.0082(14) 0.0053(13) -0.0028(14)
C22 0.0676(15) 0.0369(13) 0.0359(11) -0.0043(10) -0.0021(10) -0.0144(12)
O8 0.1386(17) 0.0679(14) 0.0583(11) 0.0039(10) -0.0148(10) -0.0079(13)
O9 0.1015(14) 0.0588(13) 0.1073(14) 0.0053(12) -0.0499(12) -0.0080(11)

loop_
_atom_type_symbol
_atom_type_description
_atom_type_scat_dispersion_real
_atom_type_scat_dispersion_imag
_atom_type_scat_source
C C 0.0033 0.0016 'International Tables Vol C Tables 4.2.6.8 and 6.1.1.4'
H H 0.0000 0.0000 'International Tables Vol C Tables 4.2.6.8 and 6.1.1.4'
O O 0.0106 0.0060 'International Tables Vol C Tables 4.2.6.8 and 6.1.1.4'
Co Co 0.3494 0.9721 'International Tables Vol C Tables 4.2.6.8 and 6.1.1.4'

loop_
_citation_id
_citation_doi
_citation_year
1 10.1007/s11243-006-0157-3 2007

loop_
_geom_angle_atom_site_label_1
_geom_angle_atom_site_label_2
_geom_angle_atom_site_label_3
_geom_angle
_geom_angle_site_symmetry_1
_geom_angle_site_symmetry_3
O7 Co1 O6 92.17(6) . .
O7 Co1 O3 177.18(5) . .
O6 Co1 O3 89.76(6) . .
O7 Co1 O2 90.66(6) . .
O6 Co1 O2 176.41(5) . .
O3 Co1 O2 87.49(6) . .
O7 Co1 O5 87.65(6) . .
O6 Co1 O5 92.45(6) . .
O3 Co1 O5 94.32(5) . .
O2 Co1 O5 85.45(6) . .
O7 Co1 O5 92.19(6) . 2_655
O6 Co1 O5 88.42(6) . 2_655
O3 Co1 O5 85.80(5) . 2_655
O2 Co1 O5 93.69(6) . 2_655
O5 Co1 O5 179.12(2) . 2_655
C1 O2 Co1 126.82(13) . .
C12 O3 Co1 127.26(14) . .
Co1 O5 Co1 131.78(6) . 2_645
Co1 O5 H5A 93.4 . .
Co1 O5 H5A 114.0 2_645 .
Co1 O5 H5B 111.2 . .
Co1 O5 H5B 92.0 2_645 .
H5A O5 H5B 116.3 . .
Co1 O6 H6A 119.7 . .
Co1 O6 H6B 106.8 . .
H6A O6 H6B 117.3 . .
Co1 O7 H7A 124.5 . .
Co1 O7 H7B 109.3 . .
H7A O7 H7B 117.7 . .
O1 C1 O2 124.03(18) . .
O1 C1 C2 119.67(18) . .
O2 C1 C2 116.26(19) . .
C3 C2 C11 119.98(18) . .
C3 C2 C1 118.33(18) . .
C11 C2 C1 121.69(18) . .
C2 C3 C4 121.0(2) . .
C2 C3 H3 119.5 . .
C4 C3 H3 119.5 . .
C5 C4 C3 120.2(2) . .
C5 C4 H4 119.9 . .
C3 C4 H4 119.9 . .
C4 C5 C6 121.1(2) . .
C4 C5 H5 119.5 . .
C6 C5 H5 119.5 . .
C5 C6 C7 121.3(2) . .
C5 C6 C11 119.7(2) . .
C7 C6 C11 119.0(2) . .
C8 C7 C6 121.2(2) . .
C8 C7 H7 119.4 . .
C6 C7 H7 119.4 . .
C7 C8 C9 120.5(2) . .
C7 C8 H8 119.8 . .
C9 C8 H8 119.8 . .
C10 C9 C8 120.6(3) . .
C10 C9 H9 119.7 . .
C8 C9 H9 119.7 . .
C9 C10 C11 120.8(2) . .
C9 C10 H10 119.6 . .
C11 C10 H10 119.6 . .
C10 C11 C6 117.95(19) . .
C10 C11 C2 123.98(18) . .
C6 C11 C2 118.0(2) . .
O4 C12 O3 124.12(19) . .
O4 C12 C13 119.65(19) . .
O3 C12 C13 116.22(19) . .
C14 C13 C22 120.6(2) . .
C14 C13 C12 117.82(19) . .
C22 C13 C12 121.55(19) . .
C13 C14 C15 120.7(2) . .
C13 C14 H14 119.7 . .
C15 C14 H14 119.7 . .
C16 C15 C14 119.8(3) . .
C16 C15 H15 120.1 . .
C14 C15 H15 120.1 . .
C15 C16 C17 121.5(2) . .
C15 C16 H16 119.3 . .
C17 C16 H16 119.3 . .
C16 C17 C18 121.9(3) . .
C16 C17 C22 119.8(2) . .
C18 C17 C22 118.3(3) . .
C19 C18 C17 121.5(3) . .
C19 C18 H18 119.2 . .
C17 C18 H18 119.2 . .
C18 C19 C20 120.3(3) . .
C18 C19 H19 119.9 . .
C20 C19 H19 119.9 . .
C21 C20 C19 121.0(3) . .
C21 C20 H20 119.5 . .
C19 C20 H20 119.5 . .
C20 C21 C22 120.5(3) . .
C20 C21 H21 119.8 . .
C22 C21 H21 119.8 . .
C21 C22 C17 118.4(2) . .
C21 C22 C13 124.0(2) . .
C17 C22 C13 117.6(2) . .
H8A O8 H8B 114.5 . .
H9A O9 H9B 116.2 . .

loop_
_geom_bond_atom_site_label_1
_geom_bond_atom_site_label_2
_geom_bond_distance
_geom_bond_site_symmetry_2
Co1 O7 2.0274(15) .
Co1 O6 2.0398(15) .
Co1 O3 2.0657(15) .
Co1 O2 2.0726(15) .
Co1 O5 2.2312(15) .
Co1 O5 2.2395(15) 2_655
O1 C1 1.247(2) .
O2 C1 1.266(2) .
O3 C12 1.267(2) .
O4 C12 1.248(2) .
O5 Co1 2.2395(15) 2_645
O5 H5A 0.8502 .
O5 H5B 0.8501 .
O6 H6A 0.8499 .
O6 H6B 0.8501 .
O7 H7A 0.8499 .
O7 H7B 0.8500 .
C1 C2 1.503(3) .
C2 C3 1.367(3) .
C2 C11 1.434(3) .
C3 C4 1.407(3) .
C3 H3 0.9300 .
C4 C5 1.356(4) .
C4 H4 0.9300 .
C5 C6 1.403(3) .
C5 H5 0.9300 .
C6 C7 1.420(3) .
C6 C11 1.423(3) .
C7 C8 1.335(4) .
C7 H7 0.9300 .
C8 C9 1.399(4) .
C8 H8 0.9300 .
C9 C10 1.367(3) .
C9 H9 0.9300 .
C10 C11 1.412(3) .
C10 H10 0.9300 .
C12 C13 1.503(3) .
C13 C14 1.365(3) .
C13 C22 1.430(3) .
C14 C15 1.414(3) .
C14 H14 0.9300 .
C15 C16 1.355(4) .
C15 H15 0.9300 .
C16 C17 1.397(4) .
C16 H16 0.9300 .
C17 C18 1.415(4) .
C17 C22 1.426(3) .
C18 C19 1.340(5) .
C18 H18 0.9300 .
C19 C20 1.386(5) .
C19 H19 0.9300 .
C20 C21 1.367(4) .
C20 H20 0.9300 .
C21 C22 1.405(3) .
C21 H21 0.9300 .
O8 H8A 0.8504 .
O8 H8B 0.8504 .
O9 H9A 0.8502 .
O9 H9B 0.8500 .

loop_
_geom_torsion_atom_site_label_1
_geom_torsion_atom_site_label_2
_geom_torsion_atom_site_label_3
_geom_torsion_atom_site_label_4
_geom_torsion
_geom_torsion_site_symmetry_1
_geom_torsion_site_symmetry_4
O7 Co1 O2 C1 110.76(17) . .
O6 Co1 O2 C1 -107.3(8) . .
O3 Co1 O2 C1 -67.11(17) . .
O5 Co1 O2 C1 -161.65(17) . .
O5 Co1 O2 C1 18.52(17) 2_655 .
O7 Co1 O3 C12 -121.5(11) . .
O6 Co1 O3 C12 105.31(17) . .
O2 Co1 O3 C12 -72.37(17) . .
O5 Co1 O3 C12 12.87(17) . .
O5 Co1 O3 C12 -166.26(17) 2_655 .
O7 Co1 O5 Co1 44.56(8) . 2_645
O6 Co1 O5 Co1 136.63(8) . 2_645
O3 Co1 O5 Co1 -133.42(8) . 2_645
O2 Co1 O5 Co1 -46.29(8) . 2_645
O5 Co1 O5 Co1 -35.2(12) 2_655 2_645
Co1 O2 C1 O1 -17.4(3) . .
Co1 O2 C1 C2 160.45(13) . .
O1 C1 C2 C3 131.3(2) . .
O2 C1 C2 C3 -46.6(3) . .
O1 C1 C2 C11 -47.5(3) . .
O2 C1 C2 C11 134.6(2) . .
C11 C2 C3 C4 0.7(3) . .
C1 C2 C3 C4 -178.1(2) . .
C2 C3 C4 C5 -1.0(4) . .
C3 C4 C5 C6 0.1(4) . .
C4 C5 C6 C7 -179.6(2) . .
C4 C5 C6 C11 1.1(3) . .
C5 C6 C7 C8 -180.0(2) . .
C11 C6 C7 C8 -0.6(4) . .
C6 C7 C8 C9 0.0(4) . .
C7 C8 C9 C10 0.0(4) . .
C8 C9 C10 C11 0.8(4) . .
C9 C10 C11 C6 -1.4(3) . .
C9 C10 C11 C2 -179.3(2) . .
C5 C6 C11 C10 -179.3(2) . .
C7 C6 C11 C10 1.3(3) . .
C5 C6 C11 C2 -1.3(3) . .
C7 C6 C11 C2 179.3(2) . .
C3 C2 C11 C10 178.3(2) . .
C1 C2 C11 C10 -2.9(3) . .
C3 C2 C11 C6 0.4(3) . .
C1 C2 C11 C6 179.24(18) . .
Co1 O3 C12 O4 -13.0(3) . .
Co1 O3 C12 C13 166.13(13) . .
O4 C12 C13 C14 131.0(2) . .
O3 C12 C13 C14 -48.1(3) . .
O4 C12 C13 C22 -46.8(3) . .
O3 C12 C13 C22 134.0(2) . .
C22 C13 C14 C15 0.6(3) . .
C12 C13 C14 C15 -177.3(2) . .
C13 C14 C15 C16 -0.3(4) . .
C14 C15 C16 C17 -0.3(4) . .
C15 C16 C17 C18 179.8(3) . .
C15 C16 C17 C22 0.5(4) . .
C16 C17 C18 C19 179.7(3) . .
C22 C17 C18 C19 -1.0(5) . .
C17 C18 C19 C20 -0.8(6) . .
C18 C19 C20 C21 1.7(6) . .
C19 C20 C21 C22 -0.8(5) . .
C20 C21 C22 C17 -1.0(4) . .
C20 C21 C22 C13 -179.5(2) . .
C16 C17 C22 C21 -178.8(2) . .
C18 C17 C22 C21 1.8(3) . .
C16 C17 C22 C13 -0.2(3) . .
C18 C17 C22 C13 -179.5(2) . .
C14 C13 C22 C21 178.2(2) . .
C12 C13 C22 C21 -4.0(3) . .
C14 C13 C22 C17 -0.4(3) . .
C12 C13 C22 C17 177.45(19) . .
